data_4314290
loop_
_publ_author_name
'F. Albert Cotton'
'Elizabeth A. Hillard'
'Carlos A. Murillo'
'Xiaoping Wang'

_publ_section_title
;
 New Chemistry of the Triply Bonded Divanadium (V24+) Unit and Reduction
 to an Unprecedented V23+ Core
;
_journal_name_full 'Inorganic Chemistry'
_journal_page_first 6063
_journal_page_last 6070
_journal_paper_doi 10.1021/ic034646e
_journal_volume 42
_journal_year 2003
_chemical_formula_moiety 'C56 H48 N8 V2'
_chemical_formula_sum 'C56 H48 N8 V2'
_chemical_formula_weight 934.90
_chemical_melting_point ?
_chemical_name_systematic
;
 tetrakis(anilinopyridyl-N,N')divanadium(II,II), benzene solvate
;
_space_group_IT_number 2
_symmetry_cell_setting triclinic
_symmetry_space_group_name_Hall '-P 1'
_symmetry_space_group_name_H-M 'P -1'
_atom_sites_solution_hydrogens geom
_atom_sites_solution_primary direct
_atom_sites_solution_secondary difmap
_audit_creation_method SHELXL-97
_cell_angle_alpha 97.989(2)
_cell_angle_beta 109.990(2)
_cell_angle_gamma 101.325(2)
_cell_formula_units_Z 1
_cell_length_a 9.9082(10)
_cell_length_b 10.1633(10)
_cell_length_c 12.7609(13)
_cell_measurement_reflns_used 6277
_cell_measurement_temperature 213(2)
_cell_measurement_theta_max 27.528
_cell_measurement_theta_min 2.274
_cell_volume 1154.1(2)
_computing_cell_refinement 'Bruker SAINT'
_computing_data_collection 'Bruker SMART'
_computing_data_reduction 'Bruker SAINT'
_computing_molecular_graphics 'SHELXTL v5.05 (Siemens, 1996)'
_computing_publication_material 'SHELXL-97 (Sheldrick, 1997)'
_computing_structure_refinement 'SHELXL-97 (Sheldrick, 1997)'
_computing_structure_solution 'SHELXS-97 (Sheldrick, 1990)'
_diffrn_ambient_temperature 213(2)
_diffrn_measured_fraction_theta_full 0.937
_diffrn_measured_fraction_theta_max 0.937
_diffrn_measurement_device_type 'Bruker SMART area detector'
_diffrn_measurement_method /w-scans
_diffrn_radiation_monochromator graphite
_diffrn_radiation_source 'normal-focus sealed tube'
_diffrn_radiation_type MoK\a
_diffrn_radiation_wavelength 0.71073
_diffrn_reflns_av_R_equivalents 0.0128
_diffrn_reflns_av_sigmaI/netI 0.0196
_diffrn_reflns_limit_h_max 12
_diffrn_reflns_limit_h_min -12
_diffrn_reflns_limit_k_max 12
_diffrn_reflns_limit_k_min -13
_diffrn_reflns_limit_l_max 13
_diffrn_reflns_limit_l_min -16
_diffrn_reflns_number 7930
_diffrn_reflns_theta_full 27.53
_diffrn_reflns_theta_max 27.53
_diffrn_reflns_theta_min 1.74
_diffrn_standards_decay_% 0
_diffrn_standards_number 'none (area detector data)'
_exptl_absorpt_coefficient_mu 0.453
_exptl_absorpt_correction_T_max 0.8499
_exptl_absorpt_correction_T_min 0.813
_exptl_absorpt_correction_type multi-scan
_exptl_absorpt_process_details SADABS
_exptl_crystal_colour red
_exptl_crystal_density_diffrn 1.345
_exptl_crystal_density_meas ?
_exptl_crystal_density_method 'not measured'
_exptl_crystal_description block
_exptl_crystal_F_000 486
_exptl_crystal_size_max 0.75
_exptl_crystal_size_mid 0.38
_exptl_crystal_size_min 0.37
_refine_diff_density_max 0.311
_refine_diff_density_min -0.364
_refine_diff_density_rms 0.046
_refine_ls_extinction_method none
_refine_ls_goodness_of_fit_ref 1.055
_refine_ls_hydrogen_treatment noref
_refine_ls_matrix_type full
_refine_ls_number_parameters 298
_refine_ls_number_reflns 4987
_refine_ls_number_restraints 0
_refine_ls_restrained_S_all 1.055
_refine_ls_R_factor_all 0.0322
_refine_ls_R_factor_gt 0.0299
_refine_ls_shift/su_max 0.002
_refine_ls_shift/su_mean 0.000
_refine_ls_structure_factor_coef Fsqd
_refine_ls_weighting_details 'calc w=1/[\s^2^(Fo^2^)+(0.0447P)^2^+0.4391P] where P=(Fo^2^+2Fc^2^)/3'
_refine_ls_weighting_scheme calc
_refine_ls_wR_factor_gt 0.0848
_refine_ls_wR_factor_ref 0.0868
_reflns_number_gt 4651
_reflns_number_total 4987
_reflns_threshold_expression I>2sigma(I)
_cod_data_source_file ic034646esi20030610_035606_6.cif
_cod_data_source_block compound5
_cod_depositor_comments
;
The following automatic conversions were performed:

'_chemical_melting_point' value 'not measured' was changed to '?' -
the value is undefined or not given.

Automatic conversion script
Id: cif_fix_values 1569 2011-02-09 13:29:24Z adriana 

The following automatic conversions were performed:

'_exptl_crystal_density_meas' value 'not measured' was changed to '?'
- the value is perceived as not measured.

Automatic conversion script
Id: cif_fix_values 3008 2015-01-20 13:52:24Z robertas 
;
_cod_database_code 4314290

loop_
_symmetry_equiv_pos_as_xyz
'x, y, z'
'-x, -y, -z'

loop_
_atom_site_label
_atom_site_type_symbol
_atom_site_fract_x
_atom_site_fract_y
_atom_site_fract_z
_atom_site_U_iso_or_equiv
_atom_site_adp_type
_atom_site_occupancy
_atom_site_symmetry_multiplicity
_atom_site_calc_flag
_atom_site_refinement_flags
_atom_site_disorder_assembly
_atom_site_disorder_group
V1 V 0.51428(2) 0.57567(2) 0.561651(17) 0.02129(8) Uani 1 1 d . . .
N1 N 0.42910(13) 0.44897(12) 0.65896(10) 0.0262(2) Uani 1 1 d . . .
N2 N 0.40299(13) 0.27757(11) 0.51062(10) 0.0256(2) Uani 1 1 d . . .
N3 N 0.28912(13) 0.58830(12) 0.48746(10) 0.0266(2) Uani 1 1 d . . .
N4 N 0.71775(13) 0.56148(12) 0.66686(9) 0.0262(2) Uani 1 1 d . . .
C1 C 0.42579(16) 0.49308(16) 0.76240(12) 0.0311(3) Uani 1 1 d . . .
H16A H 0.4557 0.5884 0.7936 0.037 Uiso 1 1 calc R . .
C2 C 0.38105(17) 0.40643(17) 0.82490(12) 0.0353(3) Uani 1 1 d . . .
H15A H 0.3794 0.4411 0.8966 0.042 Uiso 1 1 calc R . .
C3 C 0.33834(17) 0.26559(17) 0.77825(13) 0.0356(3) Uani 1 1 d . . .
H14A H 0.3076 0.2033 0.8187 0.043 Uiso 1 1 calc R . .
C4 C 0.34103(17) 0.21743(15) 0.67311(13) 0.0318(3) Uani 1 1 d . . .
H13A H 0.3117 0.1223 0.6415 0.038 Uiso 1 1 calc R . .
C5 C 0.38810(15) 0.31154(14) 0.61228(11) 0.0257(3) Uani 1 1 d . . .
C6 C 0.33480(15) 0.14170(14) 0.44284(11) 0.0265(3) Uani 1 1 d . . .
C7 C 0.18413(17) 0.07810(16) 0.41339(14) 0.0366(3) Uani 1 1 d . . .
H8A H 0.1270 0.1229 0.4441 0.044 Uiso 1 1 calc R . .
C8 C 0.1183(2) -0.05000(18) 0.33967(17) 0.0471(4) Uani 1 1 d . . .
H9A H 0.0173 -0.0920 0.3214 0.057 Uiso 1 1 calc R . .
C9 C 0.2001(2) -0.11674(17) 0.29263(16) 0.0474(4) Uani 1 1 d . . .
H10A H 0.1548 -0.2035 0.2421 0.057 Uiso 1 1 calc R . .
C10 C 0.3486(2) -0.05507(17) 0.32044(15) 0.0424(4) Uani 1 1 d . . .
H11A H 0.4044 -0.0999 0.2883 0.051 Uiso 1 1 calc R . .
C11 C 0.41625(17) 0.07272(15) 0.39559(13) 0.0324(3) Uani 1 1 d . . .
H12A H 0.5179 0.1131 0.4148 0.039 Uiso 1 1 calc R . .
C12 C 0.22335(17) 0.66162(15) 0.54233(13) 0.0331(3) Uani 1 1 d . . .
H7A H 0.2790 0.7087 0.6188 0.040 Uiso 1 1 calc R . .
C13 C 0.08060(18) 0.67129(18) 0.49296(15) 0.0396(4) Uani 1 1 d . . .
H6A H 0.0395 0.7247 0.5337 0.048 Uiso 1 1 calc R . .
C14 C -0.00177(17) 0.59926(18) 0.38028(15) 0.0388(3) Uani 1 1 d . . .
H5A H -0.1004 0.6033 0.3439 0.047 Uiso 1 1 calc R . .
C15 C 0.06042(16) 0.52234(16) 0.32204(13) 0.0328(3) Uani 1 1 d . . .
H4A H 0.0045 0.4737 0.2460 0.039 Uiso 1 1 calc R . .
C16 C 0.20951(15) 0.51660(14) 0.37710(11) 0.0258(3) Uani 1 1 d . . .
C17 C 0.77139(15) 0.61531(15) 0.78614(11) 0.0275(3) Uani 1 1 d . . .
C18 C 0.80548(17) 0.53310(17) 0.86565(13) 0.0363(3) Uani 1 1 d . . .
H18A H 0.7998 0.4400 0.8404 0.044 Uiso 1 1 calc R . .
C19 C 0.84764(19) 0.5875(2) 0.98167(14) 0.0451(4) Uani 1 1 d . . .
H19A H 0.8713 0.5312 1.0342 0.054 Uiso 1 1 calc R . .
C20 C 0.85506(18) 0.7231(2) 1.02023(13) 0.0477(4) Uani 1 1 d . . .
H22A H 0.8837 0.7594 1.0988 0.057 Uiso 1 1 calc R . .
C21 C 0.82018(19) 0.80551(19) 0.94273(14) 0.0447(4) Uani 1 1 d . . .
H20A H 0.8246 0.8980 0.9687 0.054 Uiso 1 1 calc R . .
C22 C 0.77846(17) 0.75218(16) 0.82615(13) 0.0348(3) Uani 1 1 d . . .
H21A H 0.7549 0.8091 0.7741 0.042 Uiso 1 1 calc R . .
C1S C 0.1955(2) 0.7980(2) 0.93717(19) 0.0576(5) Uani 1 1 d . . .
H1SA H 0.1228 0.7720 0.9675 0.069 Uiso 1 1 calc R . .
C2S C 0.1631(3) 0.8577(2) 0.84505(19) 0.0592(5) Uani 1 1 d . . .
H2SA H 0.0686 0.8728 0.8120 0.071 Uiso 1 1 calc R . .
C3S C 0.2706(3) 0.8956(2) 0.80089(18) 0.0610(6) Uani 1 1 d . . .
H3SA H 0.2491 0.9361 0.7373 0.073 Uiso 1 1 calc R . .
C4S C 0.4103(3) 0.8737(2) 0.85051(19) 0.0617(6) Uani 1 1 d . . .
H4SA H 0.4837 0.9002 0.8209 0.074 Uiso 1 1 calc R . .
C5S C 0.4413(2) 0.8135(2) 0.94265(17) 0.0553(5) Uani 1 1 d . . .
H5SA H 0.5357 0.7982 0.9761 0.066 Uiso 1 1 calc R . .
C6S C 0.3341(2) 0.7756(2) 0.98587(18) 0.0538(5) Uani 1 1 d . . .
H6SA H 0.3552 0.7342 1.0490 0.065 Uiso 1 1 calc R . .

loop_
_atom_site_aniso_label
_atom_site_aniso_U_11
_atom_site_aniso_U_22
_atom_site_aniso_U_33
_atom_site_aniso_U_23
_atom_site_aniso_U_13
_atom_site_aniso_U_12
V1 0.02261(13) 0.02226(12) 0.01784(11) 0.00279(8) 0.00700(9) 0.00574(8)
N1 0.0271(6) 0.0287(6) 0.0221(5) 0.0041(4) 0.0095(4) 0.0066(4)
N2 0.0297(6) 0.0237(5) 0.0234(5) 0.0043(4) 0.0108(5) 0.0062(4)
N3 0.0264(6) 0.0288(6) 0.0245(5) 0.0038(4) 0.0098(5) 0.0084(5)
N4 0.0264(6) 0.0291(6) 0.0203(5) 0.0029(4) 0.0057(4) 0.0083(5)
C1 0.0308(7) 0.0348(7) 0.0245(6) 0.0015(5) 0.0104(6) 0.0056(6)
C2 0.0343(8) 0.0491(9) 0.0229(6) 0.0064(6) 0.0132(6) 0.0086(7)
C3 0.0360(8) 0.0449(8) 0.0311(7) 0.0164(7) 0.0160(6) 0.0105(6)
C4 0.0355(8) 0.0313(7) 0.0312(7) 0.0106(6) 0.0147(6) 0.0087(6)
C5 0.0241(6) 0.0298(7) 0.0232(6) 0.0073(5) 0.0079(5) 0.0083(5)
C6 0.0307(7) 0.0238(6) 0.0233(6) 0.0066(5) 0.0079(5) 0.0070(5)
C7 0.0326(8) 0.0339(8) 0.0407(8) 0.0035(6) 0.0131(7) 0.0080(6)
C8 0.0351(8) 0.0370(9) 0.0549(11) 0.0009(8) 0.0085(8) 0.0000(7)
C9 0.0495(10) 0.0281(8) 0.0484(10) -0.0056(7) 0.0071(8) 0.0052(7)
C10 0.0483(10) 0.0343(8) 0.0420(9) -0.0007(7) 0.0139(7) 0.0172(7)
C11 0.0331(7) 0.0300(7) 0.0326(7) 0.0047(6) 0.0110(6) 0.0094(6)
C12 0.0336(7) 0.0345(7) 0.0319(7) 0.0023(6) 0.0146(6) 0.0105(6)
C13 0.0366(8) 0.0444(9) 0.0452(9) 0.0074(7) 0.0210(7) 0.0187(7)
C14 0.0272(7) 0.0470(9) 0.0444(9) 0.0130(7) 0.0124(7) 0.0147(6)
C15 0.0257(7) 0.0390(8) 0.0304(7) 0.0083(6) 0.0068(6) 0.0078(6)
C16 0.0259(6) 0.0262(6) 0.0251(6) 0.0073(5) 0.0094(5) 0.0058(5)
C17 0.0212(6) 0.0362(7) 0.0218(6) 0.0037(5) 0.0055(5) 0.0065(5)
C18 0.0362(8) 0.0444(9) 0.0292(7) 0.0107(6) 0.0116(6) 0.0125(7)
C19 0.0380(9) 0.0744(12) 0.0264(7) 0.0179(8) 0.0121(7) 0.0180(8)
C20 0.0325(8) 0.0822(13) 0.0215(7) -0.0022(8) 0.0088(6) 0.0122(8)
C21 0.0386(9) 0.0516(10) 0.0348(8) -0.0098(7) 0.0108(7) 0.0110(7)
C22 0.0327(8) 0.0388(8) 0.0282(7) 0.0012(6) 0.0074(6) 0.0107(6)
C1S 0.0489(11) 0.0619(12) 0.0653(13) 0.0156(10) 0.0286(10) 0.0083(9)
C2S 0.0584(12) 0.0521(11) 0.0636(13) 0.0121(10) 0.0165(10) 0.0197(10)
C3S 0.0981(18) 0.0367(9) 0.0479(11) 0.0076(8) 0.0307(11) 0.0131(10)
C4S 0.0683(14) 0.0548(12) 0.0566(12) -0.0112(9) 0.0390(11) -0.0066(10)
C5S 0.0449(10) 0.0647(12) 0.0470(10) -0.0080(9) 0.0165(8) 0.0097(9)
C6S 0.0558(11) 0.0568(11) 0.0478(10) 0.0119(9) 0.0197(9) 0.0124(9)

loop_
_atom_type_symbol
_atom_type_description
_atom_type_scat_dispersion_real
_atom_type_scat_dispersion_imag
_atom_type_scat_source
C C 0.0033 0.0016 'International Tables Vol C Tables 4.2.6.8 and 6.1.1.4'
H H 0.0000 0.0000 'International Tables Vol C Tables 4.2.6.8 and 6.1.1.4'
N N 0.0061 0.0033 'International Tables Vol C Tables 4.2.6.8 and 6.1.1.4'
V V 0.3005 0.5294 'International Tables Vol C Tables 4.2.6.8 and 6.1.1.4'

loop_
_geom_angle_atom_site_label_1
_geom_angle_atom_site_label_2
_geom_angle_atom_site_label_3
_geom_angle
_geom_angle_site_symmetry_1
_geom_angle_site_symmetry_3
_geom_angle_publ_flag
V1 V1 N2 93.81(3) 2_666 2_666 ?
V1 V1 N4 95.63(3) 2_666 . ?
N2 V1 N4 95.55(5) 2_666 . ?
V1 V1 N3 92.88(3) 2_666 . ?
N2 V1 N3 94.68(5) 2_666 . ?
N4 V1 N3 166.21(4) . . ?
V1 V1 N1 95.63(3) 2_666 . ?
N2 V1 N1 170.52(4) 2_666 . ?
N4 V1 N1 84.37(5) . . ?
N3 V1 N1 84.02(4) . . ?
C1 N1 C5 119.49(12) . . ?
C1 N1 V1 126.05(10) . . ?
C5 N1 V1 114.20(9) . . ?
C5 N2 C6 119.38(11) . . ?
C5 N2 V1 121.47(9) . 2_666 ?
C6 N2 V1 118.09(9) . 2_666 ?
C12 N3 C16 119.21(12) . . ?
C12 N3 V1 124.43(10) . . ?
C16 N3 V1 116.36(9) . . ?
C16 N4 C17 120.09(11) 2_666 . ?
C16 N4 V1 118.83(9) 2_666 . ?
C17 N4 V1 120.46(9) . . ?
N1 C1 C2 123.64(14) . . ?
C1 C2 C3 117.61(13) . . ?
C4 C3 C2 120.11(14) . . ?
C3 C4 C5 119.91(14) . . ?
N2 C5 N1 114.84(12) . . ?
N2 C5 C4 125.86(13) . . ?
N1 C5 C4 119.24(12) . . ?
C11 C6 C7 118.24(13) . . ?
C11 C6 N2 119.35(13) . . ?
C7 C6 N2 122.18(13) . . ?
C8 C7 C6 120.70(15) . . ?
C7 C8 C9 120.45(16) . . ?
C10 C9 C8 119.52(15) . . ?
C9 C10 C11 120.49(15) . . ?
C10 C11 C6 120.60(15) . . ?
N3 C12 C13 123.76(14) . . ?
C12 C13 C14 117.70(14) . . ?
C15 C14 C13 120.31(14) . . ?
C14 C15 C16 119.70(14) . . ?
N4 C16 N3 114.33(12) 2_666 . ?
N4 C16 C15 126.23(13) 2_666 . ?
N3 C16 C15 119.31(13) . . ?
C22 C17 C18 118.24(14) . . ?
C22 C17 N4 119.18(13) . . ?
C18 C17 N4 122.33(13) . . ?
C19 C18 C17 120.69(16) . . ?
C20 C19 C18 120.53(16) . . ?
C19 C20 C21 119.59(15) . . ?
C20 C21 C22 120.38(17) . . ?
C17 C22 C21 120.57(16) . . ?
C2S C1S C6S 120.46(19) . . ?
C1S C2S C3S 119.4(2) . . ?
C2S C3S C4S 120.0(2) . . ?
C5S C4S C3S 120.05(19) . . ?
C4S C5S C6S 119.8(2) . . ?
C5S C6S C1S 120.3(2) . . ?

loop_
_geom_bond_atom_site_label_1
_geom_bond_atom_site_label_2
_geom_bond_distance
_geom_bond_site_symmetry_2
_geom_bond_publ_flag
V1 V1 1.9425(4) 2_666 ?
V1 N2 2.0412(11) 2_666 ?
V1 N4 2.0506(11) . ?
V1 N3 2.1429(12) . ?
V1 N1 2.1555(11) . ?
N1 C1 1.3473(17) . ?
N1 C5 1.3606(18) . ?
N2 C5 1.3601(17) . ?
N2 C6 1.4190(17) . ?
N2 V1 2.0412(11) 2_666 ?
N3 C12 1.3520(18) . ?
N3 C16 1.3660(17) . ?
N4 C16 1.3569(17) 2_666 ?
N4 C17 1.4141(17) . ?
C1 C2 1.375(2) . ?
C2 C3 1.391(2) . ?
C3 C4 1.374(2) . ?
C4 C5 1.4191(19) . ?
C6 C11 1.394(2) . ?
C6 C7 1.399(2) . ?
C7 C8 1.383(2) . ?
C8 C9 1.383(3) . ?
C9 C10 1.379(3) . ?
C10 C11 1.389(2) . ?
C12 C13 1.367(2) . ?
C13 C14 1.393(2) . ?
C14 C15 1.373(2) . ?
C15 C16 1.4195(19) . ?
C16 N4 1.3569(17) 2_666 ?
C17 C22 1.393(2) . ?
C17 C18 1.398(2) . ?
C18 C19 1.390(2) . ?
C19 C20 1.376(3) . ?
C20 C21 1.382(3) . ?
C21 C22 1.395(2) . ?
C1S C2S 1.368(3) . ?
C1S C6S 1.379(3) . ?
C2S C3S 1.381(3) . ?
C3S C4S 1.388(3) . ?
C4S C5S 1.370(3) . ?
C5S C6S 1.371(3) . ?

loop_
_geom_torsion_atom_site_label_1
_geom_torsion_atom_site_label_2
_geom_torsion_atom_site_label_3
_geom_torsion_atom_site_label_4
_geom_torsion
_geom_torsion_site_symmetry_1
_geom_torsion_site_symmetry_2
_geom_torsion_site_symmetry_3
_geom_torsion_site_symmetry_4
_geom_torsion_publ_flag
N4 V1 V1 N3 -10.86(5) . . 2_666 2_666 ?
N1 V1 V1 N2 -0.84(4) . . 2_666 . ?
